data_4003364
loop_
_publ_author_name
'Fan, Zhi-Ping'
'Li, Xiang-Yang'
'Purdum, Geoffrey E.'
'Hu, Chen-Xia'
'Fei, Xian'
'Shi, Zi-Fa'
'Sun, Chun-Lin'
'Shao, Xiangfeng'
'Loo, Yueh-Lin'
'Zhang, Hao-Li'

_publ_section_title
;
 Enhancing the Thermal Stability of Organic Field-Effect Transistors by
 Electrostatically Interlocked 2D Molecular Packing
;
_journal_issue 11
_journal_name_full 'Chemistry of Materials'
_journal_page_first 3638
_journal_paper_doi 10.1021/acs.chemmater.8b01579
_journal_volume 30
_journal_year 2018
_chemical_formula_moiety 'C30 H32 N2 O2'
_chemical_formula_sum 'C30 H32 N2 O2'
_chemical_formula_weight 452.58
_space_group_crystal_system triclinic
_space_group_IT_number 2
_space_group_name_Hall '-P 1'
_space_group_name_H-M_alt 'P -1'
_atom_sites_solution_hydrogens geom
_atom_sites_solution_primary direct
_atom_sites_solution_secondary difmap
_audit_creation_date 2015-05-25
_audit_creation_method
;
Olex2 1.2
(compiled 2014.11.28 svn.r3106 for OlexSys, GUI svn.r4959)
;
_cell_angle_alpha 80.48(4)
_cell_angle_beta 73.28(3)
_cell_angle_gamma 83.45(3)
_cell_formula_units_Z 1
_cell_length_a 7.500(3)
_cell_length_b 8.528(4)
_cell_length_c 10.009(4)
_cell_measurement_reflns_used 296
_cell_measurement_temperature 293.18(10)
_cell_measurement_theta_max 20.2490
_cell_measurement_theta_min 3.8660
_cell_volume 603.2(5)
_computing_cell_refinement
;
CrysAlisPro, Agilent Technologies,
Version 1.171.37.33 (release 27-03-2014 CrysAlis171 .NET)
(compiled Mar 27 2014,17:12:48)
;
_computing_data_collection
;
CrysAlisPro, Agilent Technologies,
Version 1.171.37.33 (release 27-03-2014 CrysAlis171 .NET)
(compiled Mar 27 2014,17:12:48)
;
_computing_data_reduction
;
CrysAlisPro, Agilent Technologies,
Version 1.171.37.33 (release 27-03-2014 CrysAlis171 .NET)
(compiled Mar 27 2014,17:12:48)
;
_computing_molecular_graphics 'Olex2 (Dolomanov et al., 2009)'
_computing_publication_material 'Olex2 (Dolomanov et al., 2009)'
_computing_structure_refinement 'ShelXL (Sheldrick, 2008)'
_computing_structure_solution 'ShelXS (Sheldrick, 2008)'
_diffrn_ambient_environment air
_diffrn_ambient_temperature 293.18(10)
_diffrn_detector 'CCD plate'
_diffrn_detector_area_resol_mean 16.0733
_diffrn_detector_type Eos
_diffrn_measured_fraction_theta_full 0.997
_diffrn_measured_fraction_theta_max 0.997
_diffrn_measurement_details
;
#__ type_ start__ end____ width___ exp.time_
  1 omega   -1.00   89.00   2.0000    8.0000
omega____ theta____ kappa____ phi______ frames
    -       20.5854   57.0000  -60.0000 45

#__ type_ start__ end____ width___ exp.time_
  2 omega   -5.00   81.00   2.0000    8.0000
omega____ theta____ kappa____ phi______ frames
    -       20.5854   77.0000 -180.0000 43

#__ type_ start__ end____ width___ exp.time_
  3 omega   -9.00   87.00   2.0000    8.0000
omega____ theta____ kappa____ phi______ frames
    -       20.5854   77.0000   60.0000 48

#__ type_ start__ end____ width___ exp.time_
  4 omega   37.00   63.00   2.0000    8.0000
omega____ theta____ kappa____ phi______ frames
    -       20.5854  -99.0000  -60.0000 13

#__ type_ start__ end____ width___ exp.time_
  5 omega  -48.00  -18.00   2.0000    8.0000
omega____ theta____ kappa____ phi______ frames
    -       20.5854  -57.0000  150.0000 15

#__ type_ start__ end____ width___ exp.time_
  6 omega  -86.00  -58.00   2.0000    8.0000
omega____ theta____ kappa____ phi______ frames
    -      -17.1479  -77.0000   30.0000 14
;
_diffrn_measurement_device 'four-circle diffractometer'
_diffrn_measurement_device_type 'SuperNova, Dual, Cu at zero, Eos'
_diffrn_measurement_method '\w scans'
_diffrn_orient_matrix_UB_11 0.0811070000
_diffrn_orient_matrix_UB_12 -0.0435182000
_diffrn_orient_matrix_UB_13 0.0130752000
_diffrn_orient_matrix_UB_21 -0.0556808000
_diffrn_orient_matrix_UB_22 -0.0409448000
_diffrn_orient_matrix_UB_23 0.0630293000
_diffrn_orient_matrix_UB_31 -0.0110384000
_diffrn_orient_matrix_UB_32 -0.0598132000
_diffrn_orient_matrix_UB_33 -0.0379482000
_diffrn_radiation_monochromator mirror
_diffrn_radiation_probe x-ray
_diffrn_radiation_type MoK\a
_diffrn_radiation_wavelength 0.71073
_diffrn_reflns_av_R_equivalents 0.0803
_diffrn_reflns_av_unetI/netI 0.1887
_diffrn_reflns_limit_h_max 9
_diffrn_reflns_limit_h_min -9
_diffrn_reflns_limit_k_max 10
_diffrn_reflns_limit_k_min -9
_diffrn_reflns_limit_l_max 12
_diffrn_reflns_limit_l_min -11
_diffrn_reflns_number 3876
_diffrn_reflns_theta_full 25.50
_diffrn_reflns_theta_max 26.02
_diffrn_reflns_theta_min 3.46
_diffrn_source 'SuperNova (Mo) X-ray Source'
_exptl_absorpt_coefficient_mu 0.078
_exptl_absorpt_correction_T_max 1.00000
_exptl_absorpt_correction_T_min 0.86118
_exptl_absorpt_correction_type multi-scan
_exptl_absorpt_process_details
;
CrysAlisPro, Agilent Technologies,
Version 1.171.37.33 (release 27-03-2014 CrysAlis171 .NET)
(compiled Mar 27 2014,17:12:48)
Empirical absorption correction using spherical harmonics,
 implemented in SCALE3 ABSPACK scaling algorithm.
Empirical absorption correction using spherical harmonics,
 implemented in SCALE3 ABSPACK scaling algorithm.
;
_exptl_crystal_colour 'clear dark black'
_exptl_crystal_colour_lustre clear
_exptl_crystal_colour_modifier dark
_exptl_crystal_colour_primary black
_exptl_crystal_density_diffrn 1.246
_exptl_crystal_density_method 'not measured'
_exptl_crystal_description block
_exptl_crystal_F_000 242
_exptl_crystal_size_max 0.24
_exptl_crystal_size_mid 0.11
_exptl_crystal_size_min 0.08
_refine_diff_density_max 0.244
_refine_diff_density_min -0.225
_refine_diff_density_rms 0.055
_refine_ls_extinction_method none
_refine_ls_goodness_of_fit_ref 0.961
_refine_ls_hydrogen_treatment constr
_refine_ls_matrix_type full
_refine_ls_number_parameters 156
_refine_ls_number_reflns 2379
_refine_ls_number_restraints 0
_refine_ls_restrained_S_all 0.961
_refine_ls_R_factor_all 0.2368
_refine_ls_R_factor_gt 0.0904
_refine_ls_shift/su_max 0.000
_refine_ls_shift/su_mean 0.000
_refine_ls_structure_factor_coef Fsqd
_refine_ls_weighting_details 'calc w=1/[\s^2^(Fo^2^)+(0.0736P)^2^+0.0000P] where P=(Fo^2^+2Fc^2^)/3'
_refine_ls_weighting_scheme calc
_refine_ls_wR_factor_gt 0.1812
_refine_ls_wR_factor_ref 0.2780
_reflns_number_gt 776
_reflns_number_total 2379
_reflns_threshold_expression >2sigma(I)
_cod_data_source_file cm8b01579_si_002.cif
_cod_data_source_block alpha-BMA-IFD
_cod_original_cell_volume 603.1(4)
_cod_database_code 4003364
_chemical_oxdiff_formula 'C17 H15 N3 S2'
_reflns_odcompleteness_completeness 99.76
_reflns_odcompleteness_iscentric 1
_reflns_odcompleteness_theta 26.32
_olex2_refinement_description
;
1. Fixed Uiso
 At 1.2 times of:
  All C(H) groups, All C(H,H) groups
 At 1.5 times of:
  All C(H,H,H) groups
2.a Secondary CH2 refined with riding coordinates:
 C12(H12A,H12B), C13(H13A,H13B), C14(H14A,H14B)
2.b Aromatic/amide H refined with riding coordinates:
 C1(H1), C7(H7), C8(H8), C9(H9)
2.c Idealised Me refined as rotating group:
 C11(H11A,H11B,H11C), C15(H15A,H15B,H15C)
;
_olex2_date_sample_data_collection 2015-05-25
_olex2_submission_special_instructions 'No special instructions were received'

loop_
_space_group_symop_id
_space_group_symop_operation_xyz
1 'x, y, z'
2 '-x, -y, -z'

loop_
_atom_site_label
_atom_site_type_symbol
_atom_site_fract_x
_atom_site_fract_y
_atom_site_fract_z
_atom_site_U_iso_or_equiv
_atom_site_adp_type
_atom_site_occupancy
_atom_site_calc_flag
_atom_site_refinement_flags_posn
O1 O -0.3378(4) 0.3837(4) 0.3232(4) 0.0715(12) Uani 1 d .
N1 N 0.1873(6) 0.2384(6) -0.1521(5) 0.0738(15) Uani 1 d .
C1 C 0.1985(6) 0.4940(6) 0.4523(5) 0.0532(14) Uani 1 d .
H1 H 0.3282 0.4894 0.4229 0.064 Uiso 1 calc R
C2 C 0.0969(6) 0.4506(5) 0.3713(5) 0.0463(12) Uani 1 d .
C3 C -0.1000(6) 0.4552(6) 0.4208(5) 0.0482(13) Uani 1 d .
C4 C -0.1726(6) 0.4000(6) 0.3145(5) 0.0530(13) Uani 1 d .
C5 C -0.0091(6) 0.3623(5) 0.1979(5) 0.0475(13) Uani 1 d .
C6 C 0.1494(6) 0.3957(5) 0.2319(5) 0.0507(14) Uani 1 d .
C7 C 0.3228(6) 0.3719(6) 0.1356(5) 0.0564(14) Uani 1 d .
H7 H 0.4313 0.3912 0.1557 0.068 Uiso 1 calc R
C8 C 0.3324(7) 0.3194(6) 0.0101(5) 0.0645(15) Uani 1 d .
H8 H 0.4487 0.3063 -0.0541 0.077 Uiso 1 calc R
C9 C 0.0012(6) 0.3075(6) 0.0746(5) 0.0543(14) Uani 1 d .
H9 H -0.1074 0.2850 0.0564 0.065 Uiso 1 calc R
C10 C 0.1737(7) 0.2849(6) -0.0245(5) 0.0572(14) Uani 1 d .
C11 C 0.0277(7) 0.1792(6) -0.1765(6) 0.0778(18) Uani 1 d .
H11A H -0.0074 0.0843 -0.1117 0.117 Uiso 1 calc GR
H11B H 0.0593 0.1551 -0.2713 0.117 Uiso 1 calc GR
H11C H -0.0748 0.2588 -0.1629 0.117 Uiso 1 calc GR
C12 C 0.3682(7) 0.2104(7) -0.2521(6) 0.0756(18) Uani 1 d .
H12A H 0.4456 0.2960 -0.2571 0.091 Uiso 1 calc R
H12B H 0.3502 0.2139 -0.3447 0.091 Uiso 1 calc R
C13 C 0.4698(10) 0.0539(8) -0.2155(7) 0.105(2) Uani 1 d .
H13A H 0.4108 -0.0318 -0.2352 0.127 Uiso 1 calc R
H13B H 0.4602 0.0375 -0.1155 0.127 Uiso 1 calc R
C14 C 0.6878(10) 0.0474(9) -0.3033(10) 0.125(3) Uani 1 d .
H14A H 0.7350 0.1517 -0.3161 0.151 Uiso 1 calc R
H14B H 0.7592 -0.0275 -0.2510 0.151 Uiso 1 calc R
C15 C 0.7095(13) 0.0006(11) -0.4343(9) 0.175(4) Uani 1 d .
H15A H 0.8390 -0.0013 -0.4860 0.262 Uiso 1 calc GR
H15B H 0.6385 0.0748 -0.4857 0.262 Uiso 1 calc GR
H15C H 0.6659 -0.1039 -0.4214 0.262 Uiso 1 calc GR

loop_
_atom_site_aniso_label
_atom_site_aniso_U_11
_atom_site_aniso_U_22
_atom_site_aniso_U_33
_atom_site_aniso_U_23
_atom_site_aniso_U_13
_atom_site_aniso_U_12
O1 0.040(2) 0.105(3) 0.077(3) -0.030(2) -0.0153(19) -0.0099(19)
N1 0.063(3) 0.111(4) 0.056(3) -0.039(3) -0.014(3) -0.003(3)
C1 0.037(3) 0.070(4) 0.055(3) -0.016(3) -0.014(3) 0.000(2)
C2 0.037(3) 0.056(3) 0.043(3) -0.008(2) -0.007(2) -0.003(2)
C3 0.044(3) 0.062(3) 0.040(3) -0.015(2) -0.011(2) 0.001(2)
C4 0.040(3) 0.067(4) 0.052(3) -0.016(2) -0.009(3) -0.002(2)
C5 0.037(3) 0.056(3) 0.047(3) -0.009(2) -0.006(2) -0.001(2)
C6 0.043(3) 0.059(4) 0.047(3) -0.021(3) -0.002(2) 0.004(2)
C7 0.049(3) 0.073(4) 0.052(3) -0.019(3) -0.016(3) -0.002(2)
C8 0.048(3) 0.087(4) 0.057(4) -0.027(3) -0.002(3) -0.002(3)
C9 0.047(3) 0.065(4) 0.054(3) -0.023(3) -0.013(3) 0.000(2)
C10 0.055(3) 0.073(4) 0.047(3) -0.023(3) -0.013(3) 0.001(3)
C11 0.084(5) 0.086(5) 0.073(4) -0.029(3) -0.027(4) -0.007(3)
C12 0.081(4) 0.087(5) 0.056(4) -0.027(3) -0.010(3) 0.010(3)
C13 0.130(6) 0.083(5) 0.092(5) -0.026(4) -0.018(5) 0.028(4)
C14 0.101(6) 0.117(7) 0.169(9) -0.061(6) -0.035(6) 0.003(5)
C15 0.194(10) 0.199(11) 0.134(9) -0.069(8) -0.030(8) -0.004(7)

loop_
_atom_type_symbol
_atom_type_description
_atom_type_scat_dispersion_real
_atom_type_scat_dispersion_imag
_atom_type_scat_source
C C 0.0033 0.0016 'International Tables Vol C Tables 4.2.6.8 and 6.1.1.4'
H H 0.0000 0.0000 'International Tables Vol C Tables 4.2.6.8 and 6.1.1.4'
N N 0.0061 0.0033 'International Tables Vol C Tables 4.2.6.8 and 6.1.1.4'
O O 0.0106 0.0060 'International Tables Vol C Tables 4.2.6.8 and 6.1.1.4'

loop_
_geom_angle_atom_site_label_1
_geom_angle_atom_site_label_2
_geom_angle_atom_site_label_3
_geom_angle
_geom_angle_site_symmetry_1
_geom_angle_site_symmetry_3
C10 N1 C11 120.0(4) . .
C10 N1 C12 121.2(5) . .
C11 N1 C12 117.1(4) . .
C2 C1 H1 121.3 . .
C2 C1 C3 117.4(4) . 2_566
C3 C1 H1 121.3 2_566 .
C1 C2 C3 119.8(4) . .
C1 C2 C6 133.2(4) . .
C3 C2 C6 107.0(4) . .
C1 C3 C2 122.8(4) 2_566 .
C1 C3 C4 128.8(4) 2_566 .
C2 C3 C4 108.5(4) . .
O1 C4 C3 126.9(4) . .
O1 C4 C5 126.2(5) . .
C5 C4 C3 106.8(4) . .
C6 C5 C4 107.3(4) . .
C9 C5 C4 130.5(4) . .
C9 C5 C6 122.2(4) . .
C5 C6 C2 110.5(4) . .
C5 C6 C7 118.0(4) . .
C7 C6 C2 131.5(4) . .
C6 C7 H7 120.2 . .
C8 C7 C6 119.5(5) . .
C8 C7 H7 120.2 . .
C7 C8 H8 118.6 . .
C7 C8 C10 122.7(5) . .
C10 C8 H8 118.6 . .
C5 C9 H9 119.7 . .
C5 C9 C10 120.6(4) . .
C10 C9 H9 119.7 . .
N1 C10 C8 121.2(5) . .
N1 C10 C9 121.9(5) . .
C9 C10 C8 116.8(4) . .
N1 C11 H11A 109.5 . .
N1 C11 H11B 109.5 . .
N1 C11 H11C 109.5 . .
H11A C11 H11B 109.5 . .
H11A C11 H11C 109.5 . .
H11B C11 H11C 109.5 . .
N1 C12 H12A 108.8 . .
N1 C12 H12B 108.8 . .
N1 C12 C13 113.9(5) . .
H12A C12 H12B 107.7 . .
C13 C12 H12A 108.8 . .
C13 C12 H12B 108.8 . .
C12 C13 H13A 109.2 . .
C12 C13 H13B 109.2 . .
C12 C13 C14 112.1(5) . .
H13A C13 H13B 107.9 . .
C14 C13 H13A 109.2 . .
C14 C13 H13B 109.2 . .
C13 C14 H14A 109.6 . .
C13 C14 H14B 109.6 . .
H14A C14 H14B 108.1 . .
C15 C14 C13 110.2(7) . .
C15 C14 H14A 109.6 . .
C15 C14 H14B 109.6 . .
C14 C15 H15A 109.5 . .
C14 C15 H15B 109.5 . .
C14 C15 H15C 109.5 . .
H15A C15 H15B 109.5 . .
H15A C15 H15C 109.5 . .
H15B C15 H15C 109.5 . .

loop_
_geom_bond_atom_site_label_1
_geom_bond_atom_site_label_2
_geom_bond_distance
_geom_bond_site_symmetry_2
O1 C4 1.239(5) .
N1 C10 1.372(6) .
N1 C11 1.448(6) .
N1 C12 1.457(6) .
C1 H1 0.9300 .
C1 C2 1.376(6) .
C1 C3 1.384(6) 2_566
C2 C3 1.414(6) .
C2 C6 1.476(6) .
C3 C1 1.384(6) 2_566
C3 C4 1.486(6) .
C4 C5 1.476(6) .
C5 C6 1.397(6) .
C5 C9 1.370(6) .
C6 C7 1.394(6) .
C7 H7 0.9300 .
C7 C8 1.382(6) .
C8 H8 0.9300 .
C8 C10 1.405(6) .
C9 H9 0.9300 .
C9 C10 1.401(6) .
C11 H11A 0.9600 .
C11 H11B 0.9600 .
C11 H11C 0.9600 .
C12 H12A 0.9700 .
C12 H12B 0.9700 .
C12 C13 1.504(7) .
C13 H13A 0.9700 .
C13 H13B 0.9700 .
C13 C14 1.617(8) .
C14 H14A 0.9700 .
C14 H14B 0.9700 .
C14 C15 1.392(9) .
C15 H15A 0.9600 .
C15 H15B 0.9600 .
C15 H15C 0.9600 .

loop_
_geom_torsion_atom_site_label_1
_geom_torsion_atom_site_label_2
_geom_torsion_atom_site_label_3
_geom_torsion_atom_site_label_4
_geom_torsion
_geom_torsion_site_symmetry_1
_geom_torsion_site_symmetry_4
O1 C4 C5 C6 -179.0(5) . .
O1 C4 C5 C9 2.1(9) . .
N1 C12 C13 C14 -165.0(5) . .
C1 C2 C3 C1 1.7(8) . 2_566
C1 C2 C3 C4 -178.9(4) . .
C1 C2 C6 C5 178.3(5) . .
C1 C2 C6 C7 -0.9(9) . .
C1 C3 C4 O1 -2.9(9) 2_566 .
C1 C3 C4 C5 179.1(5) 2_566 .
C2 C3 C4 O1 177.8(5) . .
C2 C3 C4 C5 -0.2(5) . .
C2 C6 C7 C8 -179.7(5) . .
C3 C1 C2 C3 -1.6(8) 2_566 .
C3 C1 C2 C6 178.2(5) 2_566 .
C3 C2 C6 C5 -1.9(6) . .
C3 C2 C6 C7 178.9(5) . .
C3 C4 C5 C6 -0.9(5) . .
C3 C4 C5 C9 -179.9(5) . .
C4 C5 C6 C2 1.7(5) . .
C4 C5 C6 C7 -179.0(4) . .
C4 C5 C9 C10 177.8(5) . .
C5 C6 C7 C8 1.1(7) . .
C5 C9 C10 N1 -176.4(5) . .
C5 C9 C10 C8 0.7(7) . .
C6 C2 C3 C1 -178.1(4) . 2_566
C6 C2 C3 C4 1.2(5) . .
C6 C5 C9 C10 -1.0(8) . .
C6 C7 C8 C10 -1.5(8) . .
C7 C8 C10 N1 177.7(5) . .
C7 C8 C10 C9 0.5(8) . .
C9 C5 C6 C2 -179.3(4) . .
C9 C5 C6 C7 0.1(7) . .
C10 N1 C12 C13 77.3(7) . .
C11 N1 C10 C8 170.1(5) . .
C11 N1 C10 C9 -12.9(8) . .
C11 N1 C12 C13 -88.2(6) . .
C12 N1 C10 C8 5.0(8) . .
C12 N1 C10 C9 -178.0(5) . .
C12 C13 C14 C15 -85.0(8) . .
